data_4311293
loop_
_publ_author_name
'Chen-Hsiung Hung'
'Fei-Chien Chang'
'Cheng-Yu Lin'
'Krystyna Rachlewicz'
'Marcin St\;epie\'n'
'Lechos\/law Latos-Gra\.zy\'nski'
'Gene-Hsiang Lee'
'Shie-Ming Peng'

_publ_section_title
;
 Iron and Copper Complexes of Tetraphenyl-m-benziporphyrin: Reactivity of
 the Internal C-H Bond
;
_journal_name_full 'Inorganic Chemistry'
_journal_page_first 4118
_journal_page_last 4120
_journal_paper_doi 10.1021/ic049821l
_journal_volume 43
_journal_year 2004
_chemical_formula_sum 'C48 H33 Cl7 Cu2 N3'
_chemical_formula_weight 1027.00
_chemical_name_systematic
; 
 ? 
;
_space_group_IT_number 14
_symmetry_cell_setting monoclinic
_symmetry_space_group_name_Hall '-P 2ybc'
_symmetry_space_group_name_H-M 'P 1 21/c 1'
_atom_sites_solution_hydrogens geom
_atom_sites_solution_primary direct
_atom_sites_solution_secondary difmap
_audit_creation_method SHELXL-97
_cell_angle_alpha 90.00
_cell_angle_beta 108.462(1)
_cell_angle_gamma 90.00
_cell_formula_units_Z 4
_cell_length_a 14.5784(5)
_cell_length_b 25.0959(8)
_cell_length_c 12.6346(5)
_cell_measurement_reflns_used 7145
_cell_measurement_temperature 150(1)
_cell_measurement_theta_max 27.41
_cell_measurement_theta_min 2.19
_cell_volume 4384.6(3)
_computing_cell_refinement 'Bruker SAINT'
_computing_data_collection 'Bruker SMART'
_computing_data_reduction 'Bruker SAINT'
_computing_molecular_graphics 'Bruker SHELXTL'
_computing_publication_material 'Bruker SHELXTL'
_computing_structure_refinement 'SHELXL-97 (Sheldrick, 1997)'
_computing_structure_solution 'SHELXS-97 (Sheldrick, 1990)'
_diffrn_ambient_temperature 150(1)
_diffrn_measured_fraction_theta_full 0.999
_diffrn_measured_fraction_theta_max 0.999
_diffrn_measurement_device_type 'BRUKER SMART ApexCCD area detector'
_diffrn_measurement_method 'omega scans'
_diffrn_radiation_monochromator graphite
_diffrn_radiation_source 'fine-focus sealed tube'
_diffrn_radiation_type MoK\a
_diffrn_radiation_wavelength 0.71073
_diffrn_reflns_av_R_equivalents 0.0458
_diffrn_reflns_av_sigmaI/netI 0.0469
_diffrn_reflns_limit_h_max 18
_diffrn_reflns_limit_h_min -18
_diffrn_reflns_limit_k_max 32
_diffrn_reflns_limit_k_min -32
_diffrn_reflns_limit_l_max 16
_diffrn_reflns_limit_l_min -15
_diffrn_reflns_number 35317
_diffrn_reflns_theta_full 27.50
_diffrn_reflns_theta_max 27.50
_diffrn_reflns_theta_min 1.47
_exptl_absorpt_coefficient_mu 1.436
_exptl_absorpt_correction_T_max 0.8697
_exptl_absorpt_correction_T_min 0.6334
_exptl_absorpt_correction_type multi-scan
_exptl_crystal_colour dark-brown
_exptl_crystal_density_diffrn 1.556
_exptl_crystal_density_meas 0
_exptl_crystal_density_method 'not measured'
_exptl_crystal_description plate
_exptl_crystal_F_000 2076
_exptl_crystal_size_max 0.35
_exptl_crystal_size_mid 0.28
_exptl_crystal_size_min 0.10
_refine_diff_density_max 2.783
_refine_diff_density_min -1.119
_refine_diff_density_rms 0.101
_refine_ls_extinction_method none
_refine_ls_goodness_of_fit_ref 1.091
_refine_ls_hydrogen_treatment mixed
_refine_ls_matrix_type full
_refine_ls_number_parameters 541
_refine_ls_number_reflns 10061
_refine_ls_number_restraints 0
_refine_ls_restrained_S_all 1.091
_refine_ls_R_factor_all 0.0703
_refine_ls_R_factor_gt 0.0588
_refine_ls_shift/su_max 0.002
_refine_ls_shift/su_mean 0.000
_refine_ls_structure_factor_coef Fsqd
_refine_ls_weighting_details 'calc w=1/[\s^2^(Fo^2^)+(0.0543P)^2^+9.3732P] where P=(Fo^2^+2Fc^2^)/3'
_refine_ls_weighting_scheme calc
_refine_ls_wR_factor_gt 0.1329
_refine_ls_wR_factor_ref 0.1396
_reflns_number_gt 8525
_reflns_number_total 10061
_reflns_threshold_expression >2sigma(I)
_cod_data_source_file ic049821lsi20040212_113620_2.cif
_cod_data_source_block ic9843
_cod_depositor_comments
;
The following automatic conversions were performed:
'_symmetry_cell_setting' value 'Monoclinic' changed to 'monoclinic'
according to '/home/saulius/struct/CIF-dictionaries/cif_core.dic'
dictionary named 'cif_core.dic' version 2.4.1 from 2010-06-29.

Automatic conversion script
Id: cif_fix_enum 1527 2010-12-29 10:47:43Z saulius 
;
_cod_database_code 4311293

loop_
_symmetry_equiv_pos_as_xyz
'x, y, z'
'-x, y+1/2, -z+1/2'
'-x, -y, -z'
'x, -y-1/2, z-1/2'

loop_
_atom_site_label
_atom_site_type_symbol
_atom_site_fract_x
_atom_site_fract_y
_atom_site_fract_z
_atom_site_U_iso_or_equiv
_atom_site_adp_type
_atom_site_occupancy
_atom_site_symmetry_multiplicity
_atom_site_calc_flag
_atom_site_refinement_flags
_atom_site_disorder_assembly
_atom_site_disorder_group
Cu1 Cu 0.15980(3) 0.550521(15) -0.01500(3) 0.01564(10) Uani 1 1 d . . .
Cu2 Cu 0.42077(4) 0.53458(2) -0.01906(5) 0.03590(14) Uani 1 1 d . . .
Cl1 Cl 0.29975(6) 0.59065(3) -0.05947(7) 0.02168(18) Uani 1 1 d . . .
Cl2 Cl 0.41866(7) 0.44576(4) -0.06654(9) 0.0343(2) Uani 1 1 d . . .
Cl3 Cl 0.15343(6) 0.53126(3) 0.20786(7) 0.02153(18) Uani 1 1 d . . .
N1 N 0.09479(19) 0.61773(10) 0.0065(2) 0.0150(5) Uani 1 1 d . . .
N2 N 0.06339(19) 0.53590(10) -0.1579(2) 0.0149(5) Uani 1 1 d . . .
N3 N 0.20815(19) 0.47571(10) 0.0031(2) 0.0147(5) Uani 1 1 d . . .
C1 C 0.3395(2) 0.52856(12) 0.2078(2) 0.0144(6) Uani 1 1 d . . .
C2 C 0.4294(2) 0.55270(13) 0.2251(3) 0.0174(6) Uani 1 1 d . . .
H2A H 0.4841 0.5311 0.2297 0.021 Uiso 1 1 calc R . .
C3 C 0.4403(2) 0.60744(14) 0.2356(3) 0.0197(7) Uani 1 1 d . . .
H3A H 0.5020 0.6232 0.2477 0.024 Uiso 1 1 calc R . .
C4 C 0.3609(2) 0.63885(13) 0.2286(3) 0.0176(6) Uani 1 1 d . . .
H4A H 0.3686 0.6764 0.2362 0.021 Uiso 1 1 calc R . .
C5 C 0.2696(2) 0.61652(12) 0.2103(3) 0.0157(6) Uani 1 1 d . . .
C6 C 0.1866(2) 0.65209(12) 0.1941(3) 0.0151(6) Uani 1 1 d . . .
C7 C 0.1074(2) 0.64993(13) 0.1022(3) 0.0166(6) Uani 1 1 d . . .
C8 C 0.0253(2) 0.68539(13) 0.0822(3) 0.0200(7) Uani 1 1 d . . .
H8A H 0.0135 0.7096 0.1343 0.024 Uiso 1 1 calc R . .
C9 C -0.0308(2) 0.67790(13) -0.0227(3) 0.0199(7) Uani 1 1 d . . .
H9A H -0.0892 0.6962 -0.0596 0.024 Uiso 1 1 calc R . .
C10 C 0.0138(2) 0.63652(12) -0.0703(3) 0.0149(6) Uani 1 1 d . . .
C11 C -0.0256(2) 0.61980(13) -0.1832(3) 0.0168(6) Uani 1 1 d . . .
C12 C 0.0022(2) 0.57311(13) -0.2226(3) 0.0167(6) Uani 1 1 d . . .
C13 C -0.0313(3) 0.55412(14) -0.3377(3) 0.0208(7) Uani 1 1 d . . .
H13A H -0.0734 0.5724 -0.4000 0.025 Uiso 1 1 calc R . .
C14 C 0.0086(2) 0.50601(13) -0.3390(3) 0.0196(7) Uani 1 1 d . . .
H14A H -0.0002 0.4840 -0.4026 0.024 Uiso 1 1 calc R . .
C15 C 0.0679(2) 0.49378(13) -0.2249(3) 0.0164(6) Uani 1 1 d . . .
C16 C 0.1176(2) 0.44702(13) -0.1893(3) 0.0163(6) Uani 1 1 d . . .
C17 C 0.1756(2) 0.43830(12) -0.0766(3) 0.0152(6) Uani 1 1 d . . .
C18 C 0.2079(2) 0.38568(13) -0.0329(3) 0.0192(7) Uani 1 1 d . . .
H18A H 0.1935 0.3530 -0.0728 0.023 Uiso 1 1 calc R . .
C19 C 0.2617(2) 0.39165(13) 0.0735(3) 0.0199(7) Uani 1 1 d . . .
H19A H 0.2905 0.3639 0.1243 0.024 Uiso 1 1 calc R . .
C20 C 0.2682(2) 0.44819(13) 0.0973(3) 0.0168(6) Uani 1 1 d . . .
C21 C 0.3318(2) 0.47089(12) 0.1899(3) 0.0153(6) Uani 1 1 d . . .
C22 C 0.2608(2) 0.56100(12) 0.2034(3) 0.0140(6) Uani 1 1 d . . .
C23 C -0.1014(2) 0.65452(13) -0.2577(3) 0.0184(7) Uani 1 1 d . . .
C24 C -0.0834(3) 0.70910(14) -0.2632(3) 0.0227(7) Uani 1 1 d . . .
H24A H -0.0212 0.7229 -0.2241 0.027 Uiso 1 1 calc R . .
C25 C -0.1548(3) 0.74312(15) -0.3245(3) 0.0286(8) Uani 1 1 d . . .
H25A H -0.1416 0.7801 -0.3267 0.034 Uiso 1 1 calc R . .
C26 C -0.2455(3) 0.72362(17) -0.3829(3) 0.0331(9) Uani 1 1 d . . .
H26A H -0.2946 0.7471 -0.4252 0.040 Uiso 1 1 calc R . .
C27 C -0.2643(3) 0.66958(18) -0.3791(3) 0.0328(9) Uani 1 1 d . . .
H27A H -0.3264 0.6560 -0.4193 0.039 Uiso 1 1 calc R . .
C28 C -0.1924(3) 0.63499(15) -0.3165(3) 0.0246(7) Uani 1 1 d . . .
H28A H -0.2058 0.5980 -0.3142 0.030 Uiso 1 1 calc R . .
C29 C 0.1122(2) 0.40289(13) -0.2703(3) 0.0181(7) Uani 1 1 d . . .
C30 C 0.0247(3) 0.37975(14) -0.3305(3) 0.0229(7) Uani 1 1 d . . .
H30A H -0.0332 0.3908 -0.3175 0.027 Uiso 1 1 calc R . .
C31 C 0.0211(3) 0.34061(15) -0.4095(3) 0.0304(8) Uani 1 1 d . . .
H31A H -0.0391 0.3249 -0.4499 0.036 Uiso 1 1 calc R . .
C32 C 0.1042(3) 0.32467(15) -0.4293(3) 0.0306(9) Uani 1 1 d . . .
H32A H 0.1012 0.2986 -0.4848 0.037 Uiso 1 1 calc R . .
C33 C 0.1921(3) 0.34646(15) -0.3686(3) 0.0298(8) Uani 1 1 d . . .
H33A H 0.2497 0.3347 -0.3811 0.036 Uiso 1 1 calc R . .
C34 C 0.1964(3) 0.38563(14) -0.2892(3) 0.0240(7) Uani 1 1 d . . .
H34A H 0.2569 0.4006 -0.2477 0.029 Uiso 1 1 calc R . .
C35 C 0.4035(2) 0.43894(13) 0.2747(3) 0.0198(7) Uani 1 1 d . . .
C36 C 0.4600(3) 0.39940(15) 0.2493(3) 0.0286(8) Uani 1 1 d . . .
H36A H 0.4533 0.3919 0.1735 0.034 Uiso 1 1 calc R . .
C37 C 0.5256(3) 0.37093(16) 0.3330(4) 0.0389(10) Uani 1 1 d . . .
H37A H 0.5640 0.3442 0.3145 0.047 Uiso 1 1 calc R . .
C38 C 0.5356(3) 0.38110(17) 0.4431(4) 0.0433(12) Uani 1 1 d . . .
H38A H 0.5791 0.3605 0.5004 0.052 Uiso 1 1 calc R . .
C39 C 0.4829(3) 0.42093(17) 0.4699(3) 0.0394(10) Uani 1 1 d . . .
H39A H 0.4914 0.4285 0.5461 0.047 Uiso 1 1 calc R . .
C40 C 0.4172(3) 0.45034(15) 0.3872(3) 0.0261(8) Uani 1 1 d . . .
H40A H 0.3815 0.4782 0.4067 0.031 Uiso 1 1 calc R . .
C41 C 0.1985(2) 0.69411(13) 0.2803(3) 0.0181(7) Uani 1 1 d . . .
C42 C 0.2298(2) 0.67955(14) 0.3924(3) 0.0217(7) Uani 1 1 d . . .
H42A H 0.2418 0.6431 0.4125 0.026 Uiso 1 1 calc R . .
C43 C 0.2435(3) 0.71803(16) 0.4749(3) 0.0289(8) Uani 1 1 d . . .
H43A H 0.2640 0.7079 0.5513 0.035 Uiso 1 1 calc R . .
C44 C 0.2271(3) 0.77122(16) 0.4460(3) 0.0314(9) Uani 1 1 d . . .
H44A H 0.2364 0.7974 0.5027 0.038 Uiso 1 1 calc R . .
C45 C 0.1976(3) 0.78642(15) 0.3360(4) 0.0295(8) Uani 1 1 d . . .
H45A H 0.1872 0.8230 0.3169 0.035 Uiso 1 1 calc R . .
C46 C 0.1829(3) 0.74819(14) 0.2525(3) 0.0227(7) Uani 1 1 d . . .
H46A H 0.1623 0.7588 0.1764 0.027 Uiso 1 1 calc R . .
C47 C 0.5133(4) 0.30817(19) 0.9908(4) 0.0497(12) Uani 1 1 d . . .
H47A H 0.4688 0.3390 0.9773 0.060 Uiso 1 1 calc R . .
H47B H 0.5803 0.3219 1.0102 0.060 Uiso 1 1 calc R . .
Cl4 Cl 0.48730(11) 0.26958(5) 0.86973(12) 0.0589(4) Uani 1 1 d . . .
Cl5 Cl 0.50106(14) 0.27047(7) 1.10202(13) 0.0745(5) Uani 1 1 d . . .
C48 C 0.2754(4) 0.5374(2) 0.6746(5) 0.0585(15) Uani 1 1 d . . .
H48A H 0.3389 0.5520 0.7193 0.070 Uiso 1 1 calc R . .
H48B H 0.2475 0.5187 0.7261 0.070 Uiso 1 1 calc R . .
Cl6 Cl 0.2925(2) 0.49207(10) 0.57895(19) 0.1204(9) Uani 1 1 d . . .
Cl7 Cl 0.19812(13) 0.59069(9) 0.61042(17) 0.0907(6) Uani 1 1 d . . .

loop_
_atom_site_aniso_label
_atom_site_aniso_U_11
_atom_site_aniso_U_22
_atom_site_aniso_U_33
_atom_site_aniso_U_23
_atom_site_aniso_U_13
_atom_site_aniso_U_12
Cu1 0.0167(2) 0.01279(19) 0.0149(2) -0.00210(15) 0.00146(15) 0.00116(15)
Cu2 0.0330(3) 0.0393(3) 0.0391(3) 0.0115(2) 0.0167(2) 0.0144(2)
Cl1 0.0199(4) 0.0179(4) 0.0277(4) 0.0053(3) 0.0083(3) 0.0014(3)
Cl2 0.0280(5) 0.0331(5) 0.0455(6) -0.0065(4) 0.0168(4) -0.0020(4)
Cl3 0.0204(4) 0.0170(4) 0.0304(4) -0.0011(3) 0.0127(3) -0.0035(3)
N1 0.0159(13) 0.0135(13) 0.0154(13) -0.0017(10) 0.0044(11) 0.0005(10)
N2 0.0159(13) 0.0137(12) 0.0130(13) -0.0022(10) 0.0016(10) -0.0009(10)
N3 0.0158(13) 0.0132(13) 0.0137(13) -0.0001(10) 0.0028(10) 0.0004(10)
C1 0.0194(15) 0.0143(15) 0.0076(14) 0.0016(11) 0.0016(12) 0.0008(12)
C2 0.0158(15) 0.0205(16) 0.0137(15) -0.0007(13) 0.0014(12) 0.0019(12)
C3 0.0180(16) 0.0222(17) 0.0175(16) 0.0012(13) 0.0036(13) -0.0031(13)
C4 0.0231(16) 0.0133(15) 0.0147(15) -0.0002(12) 0.0037(13) -0.0016(12)
C5 0.0230(16) 0.0132(15) 0.0108(14) -0.0021(11) 0.0052(13) 0.0015(12)
C6 0.0201(15) 0.0124(14) 0.0149(15) -0.0009(12) 0.0083(13) -0.0007(12)
C7 0.0186(15) 0.0147(15) 0.0180(16) -0.0015(12) 0.0078(13) -0.0016(12)
C8 0.0212(16) 0.0151(15) 0.0257(18) -0.0042(13) 0.0102(14) 0.0015(13)
C9 0.0188(16) 0.0144(15) 0.0252(18) 0.0013(13) 0.0052(14) 0.0044(12)
C10 0.0159(15) 0.0117(14) 0.0171(15) 0.0011(12) 0.0052(12) -0.0014(11)
C11 0.0176(15) 0.0143(15) 0.0180(16) 0.0036(12) 0.0047(13) 0.0005(12)
C12 0.0179(15) 0.0167(15) 0.0150(15) 0.0023(12) 0.0046(13) -0.0016(12)
C13 0.0242(17) 0.0217(17) 0.0147(16) 0.0014(13) 0.0035(13) 0.0006(14)
C14 0.0239(17) 0.0203(16) 0.0124(15) -0.0016(13) 0.0026(13) -0.0014(13)
C15 0.0162(15) 0.0190(16) 0.0142(15) -0.0018(12) 0.0052(12) -0.0024(12)
C16 0.0184(15) 0.0157(15) 0.0152(15) -0.0021(12) 0.0060(13) -0.0025(12)
C17 0.0161(15) 0.0139(15) 0.0155(15) -0.0019(12) 0.0050(12) -0.0015(12)
C18 0.0266(17) 0.0116(15) 0.0175(16) -0.0020(12) 0.0043(14) -0.0022(13)
C19 0.0244(17) 0.0137(15) 0.0209(17) 0.0021(13) 0.0062(14) 0.0011(13)
C20 0.0195(16) 0.0165(15) 0.0142(15) 0.0014(12) 0.0052(13) 0.0016(12)
C21 0.0174(15) 0.0145(15) 0.0131(15) 0.0020(12) 0.0035(12) 0.0023(12)
C22 0.0158(15) 0.0146(15) 0.0116(14) -0.0013(11) 0.0046(12) -0.0031(11)
C23 0.0188(16) 0.0206(16) 0.0162(16) 0.0038(13) 0.0059(13) 0.0046(13)
C24 0.0232(17) 0.0231(17) 0.0216(17) 0.0037(14) 0.0068(14) 0.0039(14)
C25 0.036(2) 0.0224(18) 0.029(2) 0.0091(15) 0.0126(17) 0.0073(16)
C26 0.029(2) 0.040(2) 0.029(2) 0.0125(18) 0.0077(17) 0.0153(17)
C27 0.0190(18) 0.049(3) 0.027(2) 0.0066(18) 0.0027(15) 0.0014(17)
C28 0.0215(17) 0.0282(19) 0.0221(18) 0.0026(15) 0.0039(14) -0.0011(14)
C29 0.0239(17) 0.0145(15) 0.0146(15) -0.0005(12) 0.0042(13) -0.0007(13)
C30 0.0240(18) 0.0220(17) 0.0193(17) -0.0036(14) 0.0020(14) -0.0008(14)
C31 0.036(2) 0.0251(19) 0.0231(19) -0.0069(15) 0.0003(16) -0.0052(16)
C32 0.048(2) 0.0228(18) 0.0205(18) -0.0093(15) 0.0097(17) 0.0019(17)
C33 0.037(2) 0.0272(19) 0.030(2) -0.0053(16) 0.0170(18) 0.0057(16)
C34 0.0260(18) 0.0214(17) 0.0238(18) -0.0065(14) 0.0069(15) -0.0006(14)
C35 0.0203(16) 0.0157(16) 0.0186(16) 0.0010(13) -0.0005(13) -0.0003(13)
C36 0.030(2) 0.0217(18) 0.029(2) -0.0018(15) 0.0025(16) 0.0045(15)
C37 0.032(2) 0.0225(19) 0.052(3) 0.0038(19) -0.001(2) 0.0109(17)
C38 0.037(2) 0.028(2) 0.044(3) 0.0129(19) -0.016(2) -0.0001(18)
C39 0.051(3) 0.034(2) 0.0201(19) 0.0055(17) -0.0082(18) -0.005(2)
C40 0.033(2) 0.0211(17) 0.0184(17) 0.0016(14) -0.0007(15) -0.0002(15)
C41 0.0182(16) 0.0151(15) 0.0213(17) -0.0043(13) 0.0069(13) -0.0015(12)
C42 0.0243(17) 0.0214(17) 0.0182(17) -0.0024(13) 0.0051(14) 0.0017(14)
C43 0.030(2) 0.036(2) 0.0209(18) -0.0082(16) 0.0083(16) 0.0012(16)
C44 0.0259(19) 0.036(2) 0.033(2) -0.0196(17) 0.0097(17) -0.0030(16)
C45 0.0285(19) 0.0168(17) 0.042(2) -0.0105(16) 0.0095(17) -0.0019(14)
C46 0.0235(17) 0.0183(16) 0.0258(18) -0.0041(14) 0.0071(14) -0.0011(14)
C47 0.055(3) 0.031(2) 0.062(3) -0.008(2) 0.018(3) -0.011(2)
Cl4 0.0801(10) 0.0466(7) 0.0619(8) -0.0119(6) 0.0395(8) -0.0252(7)
Cl5 0.1014(13) 0.0698(10) 0.0501(8) 0.0011(7) 0.0209(8) -0.0074(9)
C48 0.066(4) 0.071(4) 0.048(3) -0.007(3) 0.030(3) -0.017(3)
Cl6 0.206(3) 0.0998(15) 0.0890(14) -0.0260(12) 0.0938(18) -0.0333(16)
Cl7 0.0665(10) 0.1189(16) 0.0880(13) 0.0519(12) 0.0262(9) 0.0098(10)

loop_
_atom_type_symbol
_atom_type_description
_atom_type_scat_dispersion_real
_atom_type_scat_dispersion_imag
_atom_type_scat_source
C C 0.0033 0.0016 'International Tables Vol C Tables 4.2.6.8 and 6.1.1.4'
H H 0.0000 0.0000 'International Tables Vol C Tables 4.2.6.8 and 6.1.1.4'
N N 0.0061 0.0033 'International Tables Vol C Tables 4.2.6.8 and 6.1.1.4'
Cl Cl 0.1484 0.1585 'International Tables Vol C Tables 4.2.6.8 and 6.1.1.4'
Cu Cu 0.3201 1.2651 'International Tables Vol C Tables 4.2.6.8 and 6.1.1.4'

loop_
_geom_angle_atom_site_label_1
_geom_angle_atom_site_label_2
_geom_angle_atom_site_label_3
_geom_angle
_geom_angle_site_symmetry_1
_geom_angle_site_symmetry_3
_geom_angle_publ_flag
N2 Cu1 N3 93.11(11) . . ?
N2 Cu1 N1 92.94(11) . . ?
N3 Cu1 N1 161.22(11) . . ?
N2 Cu1 Cl1 105.66(8) . . ?
N3 Cu1 Cl1 96.97(8) . . ?
N1 Cu1 Cl1 98.47(8) . . ?
Cl1 Cu2 Cl2 126.69(4) . 3_665 ?
Cl1 Cu2 Cl2 128.16(4) . . ?
Cl2 Cu2 Cl2 104.92(4) 3_665 . ?
Cl1 Cu2 Cu2 175.81(4) . 3_665 ?
Cl2 Cu2 Cu2 52.56(3) 3_665 3_665 ?
Cl2 Cu2 Cu2 52.36(3) . 3_665 ?
Cu2 Cl1 Cu1 110.17(4) . . ?
Cu2 Cl2 Cu2 75.08(4) 3_665 . ?
C10 N1 C7 105.1(3) . . ?
C10 N1 Cu1 122.7(2) . . ?
C7 N1 Cu1 131.3(2) . . ?
C12 N2 C15 107.9(3) . . ?
C12 N2 Cu1 124.7(2) . . ?
C15 N2 Cu1 124.0(2) . . ?
C17 N3 C20 105.4(3) . . ?
C17 N3 Cu1 122.8(2) . . ?
C20 N3 Cu1 131.2(2) . . ?
C22 C1 C2 118.2(3) . . ?
C22 C1 C21 123.3(3) . . ?
C2 C1 C21 118.4(3) . . ?
C3 C2 C1 121.3(3) . . ?
C4 C3 C2 119.5(3) . . ?
C3 C4 C5 121.2(3) . . ?
C4 C5 C22 118.3(3) . . ?
C4 C5 C6 118.8(3) . . ?
C22 C5 C6 122.9(3) . . ?
C7 C6 C5 122.6(3) . . ?
C7 C6 C41 121.7(3) . . ?
C5 C6 C41 115.5(3) . . ?
C6 C7 N1 126.8(3) . . ?
C6 C7 C8 124.0(3) . . ?
N1 C7 C8 109.0(3) . . ?
C9 C8 C7 107.5(3) . . ?
C8 C9 C10 107.4(3) . . ?
N1 C10 C11 126.9(3) . . ?
N1 C10 C9 110.8(3) . . ?
C11 C10 C9 122.4(3) . . ?
C12 C11 C10 122.7(3) . . ?
C12 C11 C23 120.9(3) . . ?
C10 C11 C23 116.4(3) . . ?
N2 C12 C11 125.0(3) . . ?
N2 C12 C13 108.7(3) . . ?
C11 C12 C13 126.3(3) . . ?
C14 C13 C12 107.3(3) . . ?
C13 C14 C15 107.5(3) . . ?
N2 C15 C16 125.4(3) . . ?
N2 C15 C14 108.6(3) . . ?
C16 C15 C14 126.0(3) . . ?
C15 C16 C17 122.8(3) . . ?
C15 C16 C29 120.0(3) . . ?
C17 C16 C29 117.2(3) . . ?
N3 C17 C16 126.6(3) . . ?
N3 C17 C18 110.8(3) . . ?
C16 C17 C18 122.6(3) . . ?
C19 C18 C17 107.3(3) . . ?
C18 C19 C20 107.4(3) . . ?
C21 C20 N3 126.0(3) . . ?
C21 C20 C19 124.7(3) . . ?
N3 C20 C19 108.8(3) . . ?
C20 C21 C1 122.9(3) . . ?
C20 C21 C35 121.9(3) . . ?
C1 C21 C35 115.0(3) . . ?
C1 C22 C5 121.4(3) . . ?
C1 C22 Cl3 118.9(2) . . ?
C5 C22 Cl3 119.2(2) . . ?
C28 C23 C24 118.7(3) . . ?
C28 C23 C11 121.7(3) . . ?
C24 C23 C11 119.5(3) . . ?
C25 C24 C23 120.9(3) . . ?
C24 C25 C26 120.3(4) . . ?
C25 C26 C27 119.5(4) . . ?
C26 C27 C28 120.4(4) . . ?
C23 C28 C27 120.1(4) . . ?
C30 C29 C34 118.9(3) . . ?
C30 C29 C16 121.7(3) . . ?
C34 C29 C16 119.4(3) . . ?
C29 C30 C31 120.6(3) . . ?
C32 C31 C30 120.1(4) . . ?
C31 C32 C33 120.1(3) . . ?
C32 C33 C34 120.1(4) . . ?
C29 C34 C33 120.2(3) . . ?
C36 C35 C40 118.4(3) . . ?
C36 C35 C21 123.7(3) . . ?
C40 C35 C21 117.8(3) . . ?
C37 C36 C35 120.7(4) . . ?
C38 C37 C36 120.3(4) . . ?
C39 C38 C37 119.8(4) . . ?
C38 C39 C40 120.7(4) . . ?
C39 C40 C35 119.9(4) . . ?
C42 C41 C46 118.9(3) . . ?
C42 C41 C6 118.9(3) . . ?
C46 C41 C6 122.1(3) . . ?
C43 C42 C41 120.3(3) . . ?
C44 C43 C42 120.0(4) . . ?
C45 C44 C43 120.5(3) . . ?
C44 C45 C46 120.0(4) . . ?
C45 C46 C41 120.2(3) . . ?
Cl4 C47 Cl5 110.7(3) . . ?
Cl6 C48 Cl7 112.8(3) . . ?

loop_
_geom_bond_atom_site_label_1
_geom_bond_atom_site_label_2
_geom_bond_distance
_geom_bond_site_symmetry_2
_geom_bond_publ_flag
Cu1 N2 1.940(3) . ?
Cu1 N3 1.993(3) . ?
Cu1 N1 1.995(3) . ?
Cu1 Cl1 2.4937(9) . ?
Cu2 Cl1 2.1869(9) . ?
Cu2 Cl2 2.2998(11) 3_665 ?
Cu2 Cl2 2.3060(11) . ?
Cu2 Cu2 2.8064(10) 3_665 ?
Cl2 Cu2 2.2998(11) 3_665 ?
Cl3 C22 1.751(3) . ?
N1 C10 1.355(4) . ?
N1 C7 1.417(4) . ?
N2 C12 1.369(4) . ?
N2 C15 1.369(4) . ?
N3 C17 1.348(4) . ?
N3 C20 1.414(4) . ?
C1 C22 1.394(4) . ?
C1 C2 1.396(5) . ?
C1 C21 1.464(4) . ?
C2 C3 1.385(5) . ?
C3 C4 1.380(5) . ?
C4 C5 1.394(5) . ?
C5 C22 1.399(4) . ?
C5 C6 1.465(4) . ?
C6 C7 1.355(5) . ?
C6 C41 1.486(4) . ?
C7 C8 1.448(4) . ?
C8 C9 1.332(5) . ?
C9 C10 1.452(4) . ?
C10 C11 1.422(5) . ?
C11 C12 1.383(5) . ?
C11 C23 1.486(4) . ?
C12 C13 1.460(5) . ?
C13 C14 1.342(5) . ?
C14 C15 1.459(4) . ?
C15 C16 1.378(5) . ?
C16 C17 1.424(4) . ?
C16 C29 1.493(4) . ?
C17 C18 1.451(4) . ?
C18 C19 1.333(5) . ?
C19 C20 1.447(4) . ?
C20 C21 1.366(4) . ?
C21 C35 1.475(4) . ?
C23 C28 1.389(5) . ?
C23 C24 1.400(5) . ?
C24 C25 1.379(5) . ?
C25 C26 1.384(6) . ?
C26 C27 1.387(6) . ?
C27 C28 1.397(5) . ?
C29 C30 1.389(5) . ?
C29 C34 1.391(5) . ?
C30 C31 1.390(5) . ?
C31 C32 1.372(6) . ?
C32 C33 1.381(6) . ?
C33 C34 1.392(5) . ?
C35 C36 1.390(5) . ?
C35 C40 1.400(5) . ?
C36 C37 1.379(5) . ?
C37 C38 1.376(7) . ?
C38 C39 1.367(7) . ?
C39 C40 1.386(5) . ?
C41 C42 1.392(5) . ?
C41 C46 1.402(5) . ?
C42 C43 1.389(5) . ?
C43 C44 1.384(6) . ?
C44 C45 1.372(6) . ?
C45 C46 1.391(5) . ?
C47 Cl4 1.748(5) . ?
C47 Cl5 1.749(5) . ?
C48 Cl6 1.735(6) . ?
C48 Cl7 1.770(7) . ?
